data_2218589
loop_
_publ_author_name
'Knott, Stanley A.'
'Hitchcock, Shawn R.'
'Ferrence, Gregory M.'

_publ_section_title (5<i>S</i>,6<i>S</i>)-4,5-Dimethyl-3-methylacryloyl-6-phenyl-1,3,4-oxadiazinan-2-one
_journal_coeditor_code ZL2116
_journal_issue 6
_journal_name_full 'Acta Crystallographica Section E'
_journal_page_first o1101
_journal_paper_doi 10.1107/S1600536808013986
_journal_volume 64
_journal_year 2008
_chemical_formula_iupac 'C15 H18 N2 O3'
_chemical_formula_moiety 'C15 H18 N2 O3'
_chemical_formula_sum 'C15 H18 N2 O3'
_chemical_formula_weight 274.31
_chemical_name_systematic
;
(5<i>S</i>,6<i>S</i>)-4,5-Dimethyl-3-methylacryloyl-6-phenyl-
1,3,4-oxadiazinan-2-one
;
_space_group_IT_number 19
_symmetry_cell_setting orthorhombic
_symmetry_space_group_name_Hall 'P 2ac 2ab'
_symmetry_space_group_name_H-M 'P 21 21 21'
_audit_creation_method 'WinGX routine CIF_UPDATE'
_cell_angle_alpha 90
_cell_angle_beta 90
_cell_angle_gamma 90
_cell_formula_units_Z 4
_cell_length_a 8.7962(6)
_cell_length_b 9.7797(6)
_cell_length_c 16.6782(11)
_cell_measurement_reflns_used 7730
_cell_measurement_temperature 193(2)
_cell_measurement_theta_max 26.388
_cell_measurement_theta_min 3.316
_cell_volume 1434.73(16)
_computing_cell_refinement 'SMART (Bruker, 2003)'
_computing_data_collection 'SMART (Bruker, 2003)'
_computing_data_reduction 'SAINT-Plus (Bruker, 2003)'
_computing_molecular_graphics
;
<i>ORTEP-3</i> for Windows (Farrugia, 1997)
;
_computing_publication_material '<i>WinGX</i> (Farrugia, 1999) and <i>publCIF</i> (Westrip, 2008)'
_computing_structure_refinement 'SHELXL97 (Sheldrick, 2008)'
_computing_structure_solution 'SIR2004 (Burla <i>et al.</i>,  2005)'
_diffrn_ambient_temperature 193(2)
_diffrn_measured_fraction_theta_full 0.998
_diffrn_measured_fraction_theta_max 0.998
_diffrn_measurement_device_type 'Bruker P4/R4/SMART 1000 CCD'
_diffrn_measurement_method /w
_diffrn_radiation_monochromator graphite
_diffrn_radiation_source 'sealed tube'
_diffrn_radiation_type MoK\a
_diffrn_radiation_wavelength 0.71073
_diffrn_reflns_av_R_equivalents 0.032
_diffrn_reflns_limit_h_max 11
_diffrn_reflns_limit_h_min -10
_diffrn_reflns_limit_k_max 12
_diffrn_reflns_limit_k_min -11
_diffrn_reflns_limit_l_max 20
_diffrn_reflns_limit_l_min -20
_diffrn_reflns_number 9610
_diffrn_reflns_theta_full 26.39
_diffrn_reflns_theta_max 26.39
_diffrn_reflns_theta_min 2.41
_diffrn_standards_decay_% 0
_diffrn_standards_number 0
_exptl_absorpt_coefficient_mu 0.089
_exptl_absorpt_correction_T_max 0.9815
_exptl_absorpt_correction_T_min 0.8646
_exptl_absorpt_correction_type multi-scan
_exptl_absorpt_process_details '(SADABS in SAINT-Plus; Bruker, 2003)'
_exptl_crystal_colour colourless
_exptl_crystal_density_diffrn 1.27
_exptl_crystal_density_method 'not measured'
_exptl_crystal_description prism
_exptl_crystal_F_000 584
_exptl_crystal_size_max 0.46
_exptl_crystal_size_mid 0.38
_exptl_crystal_size_min 0.21
_refine_diff_density_max 0.153
_refine_diff_density_min -0.125
_refine_ls_extinction_method none
_refine_ls_goodness_of_fit_ref 1.067
_refine_ls_hydrogen_treatment constr
_refine_ls_matrix_type full
_refine_ls_number_parameters 181
_refine_ls_number_reflns 1702
_refine_ls_number_restraints 0
_refine_ls_restrained_S_all 1.067
_refine_ls_R_factor_all 0.0348
_refine_ls_R_factor_gt 0.0318
_refine_ls_shift/su_max 0
_refine_ls_shift/su_mean 0
_refine_ls_structure_factor_coef Fsqd
_refine_ls_weighting_details 'calc w=1/[\s^2^(Fo^2^)+(0.039P)^2^+0.2942P] where P=(Fo^2^+2Fc^2^)/3'
_refine_ls_weighting_scheme calc
_refine_ls_wR_factor_gt 0.0789
_refine_ls_wR_factor_ref 0.0803
_reflns_number_gt 1593
_reflns_number_total 1702
_reflns_threshold_expression I>2\s(I)
_cod_data_source_file zl2116.cif
_cod_data_source_block I
_cod_database_code 2218589
_cod_database_fobs_code 2218589

loop_
_symmetry_equiv_pos_as_xyz
'x, y, z'
'-x+1/2, -y, z+1/2'
'x+1/2, -y+1/2, -z'
'-x, y+1/2, -z+1/2'

loop_
_atom_site_type_symbol
_atom_site_label
_atom_site_fract_x
_atom_site_fract_y
_atom_site_fract_z
_atom_site_U_iso_or_equiv
_atom_site_adp_type
_atom_site_calc_flag
_atom_site_refinement_flags
_atom_site_occupancy
_atom_site_disorder_assembly
_atom_site_disorder_group
O O1 0.56811(14) 0.91142(13) 0.46559(7) 0.0296(3) Uani d . 1 . .
C C2 0.6459(2) 0.85642(18) 0.40478(10) 0.0255(4) Uani d . 1 . .
N N3 0.56076(17) 0.80251(16) 0.34127(8) 0.0270(3) Uani d . 1 . .
N N4 0.40508(18) 0.76608(16) 0.35333(9) 0.0281(3) Uani d . 1 . .
C C5 0.3312(2) 0.8846(2) 0.39098(11) 0.0275(4) Uani d . 1 . .
H H5 0.3518 0.9668 0.357 0.033 Uiso calc R 1 . .
C C6 0.4005(2) 0.90915(19) 0.47323(10) 0.0266(4) Uani d . 1 . .
H H6 0.3726 0.8301 0.5083 0.032 Uiso calc R 1 . .
C C7 0.3531(2) 1.0377(2) 0.51526(11) 0.0293(4) Uani d . 1 . .
C C8 0.2870(2) 1.0285(2) 0.59025(12) 0.0382(5) Uani d . 1 . .
H H8 0.2767 0.9415 0.615 0.046 Uiso calc R 1 . .
C C9 0.2356(3) 1.1443(3) 0.63006(14) 0.0501(6) Uani d . 1 . .
H H9 0.1901 1.1364 0.6815 0.06 Uiso calc R 1 . .
C C10 0.2509(3) 1.2699(3) 0.59454(16) 0.0548(7) Uani d . 1 . .
H H10 0.2146 1.3495 0.6211 0.066 Uiso calc R 1 . .
C C11 0.3186(3) 1.2809(3) 0.52055(17) 0.0581(7) Uani d . 1 . .
H H11 0.3305 1.3685 0.4967 0.07 Uiso calc R 1 . .
C C12 0.3698(3) 1.1662(2) 0.48046(14) 0.0432(5) Uani d . 1 . .
H H12 0.4163 1.1749 0.4293 0.052 Uiso calc R 1 . .
C C13 0.1593(2) 0.8641(2) 0.39546(12) 0.0368(5) Uani d . 1 . .
H H13A 0.119 0.8483 0.3415 0.055 Uiso calc R 1 . .
H H13B 0.1119 0.9459 0.4184 0.055 Uiso calc R 1 . .
H H13C 0.1366 0.7849 0.4294 0.055 Uiso calc R 1 . .
C C14 0.3987(2) 0.63742(19) 0.39932(11) 0.0345(4) Uani d . 1 . .
H H14A 0.4509 0.5651 0.3694 0.052 Uiso calc R 1 . .
H H14B 0.2923 0.6114 0.4078 0.052 Uiso calc R 1 . .
H H14C 0.4486 0.6503 0.4513 0.052 Uiso calc R 1 . .
C C15 0.6276(2) 0.7502(2) 0.27061(11) 0.0302(4) Uani d . 1 . .
O O16 0.56288(17) 0.66036(17) 0.23419(8) 0.0436(4) Uani d . 1 . .
C C17 0.7710(2) 0.8135(3) 0.24081(11) 0.0395(5) Uani d . 1 . .
C C18 0.7866(3) 0.9514(3) 0.23698(14) 0.0552(7) Uani d . 1 . .
H H18A 0.8742 0.9903 0.2127 0.066 Uiso calc R 1 . .
H H18B 0.7099 1.009 0.2586 0.066 Uiso calc R 1 . .
C C19 0.8816(3) 0.7179(3) 0.20957(19) 0.0697(9) Uani d . 1 . .
H H19A 0.8464 0.6242 0.2191 0.105 Uiso calc PR 0.5 A 1
H H19B 0.9793 0.7319 0.2366 0.105 Uiso calc PR 0.5 A 1
H H19C 0.8941 0.7327 0.1518 0.105 Uiso calc PR 0.5 A 1
H H19D 0.9668 0.7684 0.1859 0.105 Uiso calc PR 0.5 A 2
H H19E 0.8339 0.6606 0.1684 0.105 Uiso calc PR 0.5 A 2
H H19F 0.9191 0.6599 0.2532 0.105 Uiso calc PR 0.5 A 2
O O20 0.78185(15) 0.85606(15) 0.40662(8) 0.0334(3) Uani d . 1 . .

loop_
_atom_site_aniso_label
_atom_site_aniso_U_11
_atom_site_aniso_U_22
_atom_site_aniso_U_33
_atom_site_aniso_U_12
_atom_site_aniso_U_13
_atom_site_aniso_U_23
O1 0.0264(7) 0.0361(7) 0.0264(6) 0.0026(6) -0.0026(5) -0.0042(5)
C2 0.0276(9) 0.0240(9) 0.0249(8) 0.0016(7) -0.0016(7) 0.0032(7)
N3 0.0232(8) 0.0327(8) 0.0250(7) -0.0007(7) 0.0007(6) -0.0016(6)
N4 0.0239(8) 0.0330(8) 0.0273(7) -0.0043(7) 0.0012(6) -0.0013(6)
C5 0.0253(9) 0.0304(10) 0.0267(8) -0.0014(8) 0.0024(7) 0.0034(7)
C6 0.0255(9) 0.0277(9) 0.0266(8) -0.0010(8) 0.0024(8) 0.0026(7)
C7 0.0252(9) 0.0312(10) 0.0315(9) -0.0004(8) -0.0011(8) -0.0018(8)
C8 0.0376(11) 0.0409(12) 0.0360(10) -0.0041(10) 0.0027(9) -0.0055(9)
C9 0.0417(12) 0.0642(16) 0.0445(11) 0.0043(12) 0.0035(10) -0.0207(12)
C10 0.0533(15) 0.0482(14) 0.0628(15) 0.0179(12) -0.0107(13) -0.0232(12)
C11 0.0741(18) 0.0294(12) 0.0707(17) 0.0106(12) -0.0103(15) -0.0008(12)
C12 0.0514(13) 0.0342(11) 0.0442(11) 0.0028(10) 0.0044(10) 0.0044(10)
C13 0.0248(9) 0.0471(12) 0.0384(10) -0.0031(9) 0.0016(8) 0.0015(10)
C14 0.0386(10) 0.0299(10) 0.0349(9) -0.0052(9) 0.0028(9) -0.0033(8)
C15 0.0278(10) 0.0379(11) 0.0249(8) 0.0029(8) -0.0018(7) -0.0026(8)
O16 0.0390(8) 0.0533(9) 0.0385(7) -0.0053(8) 0.0051(6) -0.0169(7)
C17 0.0302(10) 0.0612(14) 0.0272(9) -0.0053(10) 0.0019(8) -0.0060(9)
C18 0.0665(17) 0.0539(15) 0.0453(12) -0.0102(14) 0.0131(12) 0.0109(11)
C19 0.0401(14) 0.089(2) 0.0800(18) -0.0012(15) 0.0159(14) -0.0317(17)
O20 0.0253(7) 0.0426(8) 0.0324(6) 0.0028(6) -0.0047(5) -0.0008(6)

loop_
_atom_type_symbol
_atom_type_description
_atom_type_scat_dispersion_real
_atom_type_scat_dispersion_imag
_atom_type_scat_source
C C 0.0033 0 'International Tables Vol C Tables 4.2.6.8 and 6.1.1.4'
H H 0 0 'International Tables Vol C Tables 4.2.6.8 and 6.1.1.4'
N N 0.0061 0 'International Tables Vol C Tables 4.2.6.8 and 6.1.1.4'
O O 0.0106 0 'International Tables Vol C Tables 4.2.6.8 and 6.1.1.4'

loop_
_geom_angle_atom_site_label_1
_geom_angle_atom_site_label_2
_geom_angle_atom_site_label_3
_geom_angle
C2 O1 C6 124.71(14)
O20 C2 O1 119.58(17)
O20 C2 N3 123.57(17)
O1 C2 N3 116.85(15)
C2 N3 C15 123.02(15)
C2 N3 N4 119.99(14)
C15 N3 N4 115.19(14)
N3 N4 C5 106.68(14)
N3 N4 C14 108.80(14)
C5 N4 C14 115.71(14)
N4 C5 C6 109.45(14)
N4 C5 C13 110.80(16)
C6 C5 C13 111.93(15)
N4 C5 H5 108.2
C6 C5 H5 108.2
C13 C5 H5 108.2
O1 C6 C7 107.77(14)
O1 C6 C5 108.91(14)
C7 C6 C5 116.28(15)
O1 C6 H6 107.9
C7 C6 H6 107.9
C5 C6 H6 107.9
C8 C7 C12 118.74(19)
C8 C7 C6 119.06(18)
C12 C7 C6 122.18(17)
C7 C8 C9 121.1(2)
C7 C8 H8 119.4
C9 C8 H8 119.4
C10 C9 C8 119.5(2)
C10 C9 H9 120.3
C8 C9 H9 120.3
C9 C10 C11 120.0(2)
C9 C10 H10 120
C11 C10 H10 120
C10 C11 C12 120.8(2)
C10 C11 H11 119.6
C12 C11 H11 119.6
C11 C12 C7 119.8(2)
C11 C12 H12 120.1
C7 C12 H12 120.1
C5 C13 H13A 109.5
C5 C13 H13B 109.5
H13A C13 H13B 109.5
C5 C13 H13C 109.5
H13A C13 H13C 109.5
H13B C13 H13C 109.5
N4 C14 H14A 109.5
N4 C14 H14B 109.5
H14A C14 H14B 109.5
N4 C14 H14C 109.5
H14A C14 H14C 109.5
H14B C14 H14C 109.5
O16 C15 N3 119.08(18)
O16 C15 C17 122.15(18)
N3 C15 C17 118.67(17)
C18 C17 C19 123.9(3)
C18 C17 C15 120.9(2)
C19 C17 C15 114.9(2)
C17 C18 H18A 120
C17 C18 H18B 120
H18A C18 H18B 120
C17 C19 H19A 109.5
C17 C19 H19B 109.5
H19A C19 H19B 109.5
C17 C19 H19C 109.5
H19A C19 H19C 109.5
H19B C19 H19C 109.5
C17 C19 H19D 109.5
H19A C19 H19D 141.1
H19B C19 H19D 56.3
H19C C19 H19D 56.3
C17 C19 H19E 109.5
H19A C19 H19E 56.3
H19B C19 H19E 141.1
H19C C19 H19E 56.3
H19D C19 H19E 109.5
C17 C19 H19F 109.5
H19A C19 H19F 56.3
H19B C19 H19F 56.3
H19C C19 H19F 141.1
H19D C19 H19F 109.5
H19E C19 H19F 109.5

loop_
_geom_bond_atom_site_label_1
_geom_bond_atom_site_label_2
_geom_bond_distance
O1 C2 1.336(2)
O1 C6 1.480(2)
C2 O20 1.196(2)
C2 N3 1.400(2)
N3 C15 1.413(2)
N3 N4 1.429(2)
N4 C5 1.470(2)
N4 C14 1.475(2)
C5 C6 1.520(2)
C5 C13 1.528(3)
C5 H5 1
C6 C7 1.499(3)
C6 H6 1
C7 C8 1.382(3)
C7 C12 1.392(3)
C8 C9 1.388(3)
C8 H8 0.95
C9 C10 1.371(4)
C9 H9 0.95
C10 C11 1.375(4)
C10 H10 0.95
C11 C12 1.382(3)
C11 H11 0.95
C12 H12 0.95
C13 H13A 0.98
C13 H13B 0.98
C13 H13C 0.98
C14 H14A 0.98
C14 H14B 0.98
C14 H14C 0.98
C15 O16 1.210(2)
C15 C17 1.491(3)
C17 C18 1.357(4)
C17 C19 1.447(3)
C18 H18A 0.95
C18 H18B 0.95
C19 H19A 0.98
C19 H19B 0.98
C19 H19C 0.98
C19 H19D 0.98
C19 H19E 0.98
C19 H19F 0.98

loop_
_geom_torsion_atom_site_label_1
_geom_torsion_atom_site_label_2
_geom_torsion_atom_site_label_3
_geom_torsion_atom_site_label_4
_geom_torsion
C6 O1 C2 O20 -175.30(16)
C6 O1 C2 N3 5.1(3)
O20 C2 N3 C15 -4.2(3)
O1 C2 N3 C15 175.31(16)
O20 C2 N3 N4 159.76(17)
O1 C2 N3 N4 -20.7(2)
C2 N3 N4 C5 50.5(2)
C15 N3 N4 C5 -144.27(15)
C2 N3 N4 C14 -74.94(19)
C15 N3 N4 C14 90.25(17)
N3 N4 C5 C6 -64.27(17)
C14 N4 C5 C6 56.91(19)
N3 N4 C5 C13 171.82(15)
C14 N4 C5 C13 -67.0(2)
C2 O1 C6 C7 -147.65(16)
C2 O1 C6 C5 -20.7(2)
N4 C5 C6 O1 50.02(18)
C13 C5 C6 O1 173.25(16)
N4 C5 C6 C7 171.95(15)
C13 C5 C6 C7 -64.8(2)
O1 C6 C7 C8 -114.81(19)
C5 C6 C7 C8 122.65(19)
O1 C6 C7 C12 66.8(2)
C5 C6 C7 C12 -55.7(2)
C12 C7 C8 C9 1.1(3)
C6 C7 C8 C9 -177.33(19)
C7 C8 C9 C10 -0.2(3)
C8 C9 C10 C11 -0.9(4)
C9 C10 C11 C12 1.1(4)
C10 C11 C12 C7 -0.2(4)
C8 C7 C12 C11 -0.9(3)
C6 C7 C12 C11 177.5(2)
C2 N3 C15 O16 150.77(18)
N4 N3 C15 O16 -13.9(3)
C2 N3 C15 C17 -32.8(3)
N4 N3 C15 C17 162.50(16)
O16 C15 C17 C18 130.5(2)
N3 C15 C17 C18 -45.8(3)
O16 C15 C17 C19 -43.4(3)
N3 C15 C17 C19 140.3(2)
O20 C2 C15 O16 132.4(3)
